data_4338740
loop_
_publ_author_name
'Su, Yan-Hui'
'Bao, Song Song'
'Zheng, Li-Min'

_publ_section_title
;
 Heterometallic 3d-4f Coordination Polymers Based on
 1,4,7-Triazacyclononane-1,4,7-triyl-tris(methylenephosphonate).
;
_journal_issue 12
_journal_name_full 'Inorganic chemistry'
_journal_page_first 6042
_journal_page_last 6047
_journal_paper_doi 10.1021/ic500356b
_journal_volume 53
_journal_year 2014
_chemical_formula_moiety 'C9 H24 Cu La N3 O11 P3, Cl O4, 3(H2 O)'
_chemical_formula_sum 'C9 H30 Cl Cu La N3 O18 P3'
_chemical_formula_weight 799.17
_chemical_name_systematic
;
 ?
;
_space_group_crystal_system triclinic
_space_group_IT_number 2
_space_group_name_Hall '-P 1'
_space_group_name_H-M_alt 'P -1'
_symmetry_space_group_name_Hall '-P 1'
_symmetry_space_group_name_H-M 'P -1'
_atom_sites_solution_hydrogens mixed
_audit_creation_method SHELXL-2013
_cell_angle_alpha 78.379(4)
_cell_angle_beta 80.923(4)
_cell_angle_gamma 70.905(4)
_cell_formula_units_Z 2
_cell_length_a 9.332(2)
_cell_length_b 9.781(2)
_cell_length_c 14.514(4)
_cell_measurement_reflns_used 2520
_cell_measurement_temperature 293(2)
_cell_measurement_theta_max 26.71
_cell_measurement_theta_min 2.32
_cell_volume 1220.2(5)
_computing_cell_refinement SMART
_computing_data_collection 'SMART (Bruker, 2000)'
_computing_data_reduction 'SAINT (Bruker, 2000)'
_computing_molecular_graphics SHELXTL
_computing_publication_material SHELXTL
_computing_structure_refinement 'SHELXL-2013 (Sheldrick, 2013)'
_computing_structure_solution 'SHELXTL (Bruker, 2000)'
_diffrn_ambient_temperature 293(2)
_diffrn_measured_fraction_theta_full 0.961
_diffrn_measured_fraction_theta_max 0.980
_diffrn_measurement_device_type 'Bruker APEX II'
_diffrn_radiation_type MoK\a
_diffrn_radiation_wavelength 0.71073
_diffrn_reflns_av_R_equivalents 0.0424
_diffrn_reflns_av_unetI/netI 0.0722
_diffrn_reflns_Laue_measured_fraction_full 0.961
_diffrn_reflns_Laue_measured_fraction_max 0.980
_diffrn_reflns_limit_h_max 11
_diffrn_reflns_limit_h_min -11
_diffrn_reflns_limit_k_max 11
_diffrn_reflns_limit_k_min -11
_diffrn_reflns_limit_l_max 17
_diffrn_reflns_limit_l_min -11
_diffrn_reflns_number 6139
_diffrn_reflns_point_group_measured_fraction_full 0.961
_diffrn_reflns_point_group_measured_fraction_max 0.980
_diffrn_reflns_theta_full 25.242
_diffrn_reflns_theta_max 25.050
_diffrn_reflns_theta_min 2.232
_exptl_absorpt_coefficient_mu 2.992
_exptl_absorpt_correction_T_max 0.754
_exptl_absorpt_correction_T_min 0.656
_exptl_absorpt_correction_type multi-scan
_exptl_absorpt_process_details 'SADABS(Bruker, 2000)'
_exptl_crystal_colour blue
_exptl_crystal_density_diffrn 2.175
_exptl_crystal_description block
_exptl_crystal_F_000 794
_exptl_crystal_size_max 0.150
_exptl_crystal_size_mid 0.130
_exptl_crystal_size_min 0.100
_refine_diff_density_max 1.035
_refine_diff_density_min -0.779
_refine_diff_density_rms 0.129
_refine_ls_extinction_method none
_refine_ls_goodness_of_fit_ref 0.992
_refine_ls_hydrogen_treatment constr
_refine_ls_matrix_type full
_refine_ls_number_parameters 364
_refine_ls_number_reflns 4237
_refine_ls_number_restraints 62
_refine_ls_restrained_S_all 1.011
_refine_ls_R_factor_all 0.0451
_refine_ls_R_factor_gt 0.0362
_refine_ls_shift/su_max 0.011
_refine_ls_shift/su_mean 0.000
_refine_ls_structure_factor_coef Fsqd
_refine_ls_weighting_details 'w=1/[\s^2^(Fo^2^)+(0.0260P)^2^] where P=(Fo^2^+2Fc^2^)/3'
_refine_ls_weighting_scheme calc
_refine_ls_wR_factor_gt 0.0766
_refine_ls_wR_factor_ref 0.0780
_reflns_Friedel_coverage 0.000
_reflns_number_gt 3357
_reflns_number_total 4237
_reflns_threshold_expression 'I > 2\s(I)'
_cod_data_source_file ic500356b_si_004.cif
_cod_data_source_block CuLa
_cod_depositor_comments 'Adding full bibliography for 4338738--4338740.cif.'
_cod_original_cell_volume 1220.1(5)
_cod_database_code 4338740
_shelx_space_group_comment
;
The symmetry employed for this shelxl refinement is uniquely defined
by the following loop, which should always be used as a source of
symmetry information in preference to the above space-group names.
They are only intended as comments.
;
_shelx_estimated_absorpt_t_min 0.662
_shelx_estimated_absorpt_t_max 0.754
_shelxl_version_number 2013-4

loop_
_space_group_symop_operation_xyz
'x, y, z'
'-x, -y, -z'

loop_
_atom_site_label
_atom_site_type_symbol
_atom_site_fract_x
_atom_site_fract_y
_atom_site_fract_z
_atom_site_U_iso_or_equiv
_atom_site_adp_type
_atom_site_occupancy
_atom_site_site_symmetry_order
_atom_site_calc_flag
_atom_site_refinement_flags_posn
_atom_site_refinement_flags_adp
_atom_site_refinement_flags_occupancy
_atom_site_disorder_assembly
_atom_site_disorder_group
La1 La 0.64501(3) 0.14037(3) 0.49152(2) 0.01818(10) Uani 1 1 d . . . . .
Cu1 Cu 0.42693(7) 0.21722(7) 0.71424(5) 0.02187(17) Uani 1 1 d . . . . .
P1 P 0.50519(16) -0.09849(15) 0.71569(10) 0.0210(3) Uani 1 1 d . . . . .
P2 P 0.21235(15) 0.22082(15) 0.50114(10) 0.0191(3) Uani 1 1 d . . . . .
P3 P 0.55230(16) 0.46413(15) 0.64069(11) 0.0226(3) Uani 1 1 d . . . . .
C1 C 0.3280(7) 0.3300(6) 0.8890(4) 0.0293(14) Uani 1 1 d . . . . .
H1A H 0.2191 0.3637 0.9070 0.035 Uiso 1 1 calc R U . . .
H1B H 0.3779 0.3682 0.9271 0.035 Uiso 1 1 calc R U . . .
C2 C 0.3846(7) 0.1630(6) 0.9076(4) 0.0303(14) Uani 1 1 d . . . . .
H2A H 0.4935 0.1304 0.9125 0.036 Uiso 1 1 calc R U . . .
H2B H 0.3352 0.1279 0.9674 0.036 Uiso 1 1 calc R U . . .
C3 C 0.1863(6) 0.1171(6) 0.8328(4) 0.0295(14) Uani 1 1 d . . . . .
H3A H 0.1288 0.1862 0.8748 0.035 Uiso 1 1 calc R U . . .
H3B H 0.1686 0.0238 0.8585 0.035 Uiso 1 1 calc R U . . .
C4 C 0.1272(6) 0.1708(6) 0.7368(4) 0.0303(14) Uani 1 1 d . . . . .
H4A H 0.1652 0.0921 0.6995 0.036 Uiso 1 1 calc R U . . .
H4B H 0.0168 0.1978 0.7444 0.036 Uiso 1 1 calc R U . . .
C5 C 0.1054(6) 0.4252(6) 0.7369(4) 0.0300(14) Uani 1 1 d . . . . .
H5A H 0.0619 0.3919 0.7992 0.036 Uiso 1 1 calc R U . . .
H5B H 0.0236 0.4961 0.7030 0.036 Uiso 1 1 calc R U . . .
C6 C 0.2205(6) 0.4982(6) 0.7468(4) 0.0294(14) Uani 1 1 d . . . . .
H6A H 0.1751 0.5708 0.7883 0.035 Uiso 1 1 calc R U . . .
H6B H 0.2497 0.5480 0.6854 0.035 Uiso 1 1 calc R U . . .
C7 C 0.4481(6) -0.0576(6) 0.8344(4) 0.0269(14) Uani 1 1 d . . . . .
H7A H 0.3904 -0.1212 0.8695 0.032 Uiso 1 1 calc R U . . .
H7B H 0.5378 -0.0752 0.8664 0.032 Uiso 1 1 calc R U . . .
C8 C 0.1387(6) 0.3439(6) 0.5875(4) 0.0250(13) Uani 1 1 d . . . . .
H8A H 0.1708 0.4302 0.5626 0.030 Uiso 1 1 calc R U . . .
H8B H 0.0285 0.3754 0.5890 0.030 Uiso 1 1 calc R U . . .
C9 C 0.4885(6) 0.4517(6) 0.7661(4) 0.0269(14) Uani 1 1 d . . . . .
H9A H 0.5722 0.3912 0.8025 0.032 Uiso 1 1 calc R U . . .
H9B H 0.4544 0.5486 0.7839 0.032 Uiso 1 1 calc R U . . .
Cl1 Cl 0.8041(2) 0.3154(2) 0.99011(14) 0.0601(5) Uani 1 1 d D . . . .
N1 N 0.3529(5) 0.0985(5) 0.8311(3) 0.0233(11) Uani 1 1 d . . . . .
N2 N 0.1748(5) 0.2991(5) 0.6859(3) 0.0218(10) Uani 1 1 d . . . . .
N3 N 0.3607(5) 0.3861(5) 0.7869(3) 0.0225(11) Uani 1 1 d . . . . .
O1 O 0.3817(4) -0.1231(4) 0.6728(3) 0.0262(9) Uani 1 1 d . . . . .
O2 O 0.6465(4) -0.2366(4) 0.7297(3) 0.0298(10) Uani 1 1 d . . . . .
O3 O 0.5527(4) 0.0365(4) 0.6629(2) 0.0213(8) Uani 1 1 d . . . . .
O4 O 0.1802(4) 0.3270(4) 0.4086(3) 0.0269(9) Uani 1 1 d . . . . .
H4 H 0.2391 0.2916 0.3652 0.040 Uiso 1 1 calc R U . . .
O5 O 0.1298(4) 0.1059(4) 0.5167(3) 0.0256(9) Uani 1 1 d . . . . .
O6 O 0.3807(4) 0.1382(4) 0.5051(3) 0.0243(9) Uani 1 1 d . . . . .
O7 O 0.5353(4) 0.3254(4) 0.6160(2) 0.0216(9) Uani 1 1 d . . . . .
O8 O 0.7273(4) 0.4418(4) 0.6333(3) 0.0329(10) Uani 1 1 d . . . . .
H8 H 0.7463 0.5134 0.6001 0.049 Uiso 1 1 calc R U . . .
O9 O 0.4685(4) 0.6066(4) 0.5862(3) 0.0269(9) Uani 1 1 d . . . . .
O10 O 0.9314(12) 0.3687(15) 0.9742(10) 0.096(4) Uani 0.695(9) 1 d D U P A 1
O11 O 0.8388(15) 0.1788(10) 0.9617(9) 0.125(4) Uani 0.695(9) 1 d D U P A 1
O12 O 0.6831(12) 0.4231(12) 0.9433(9) 0.147(5) Uani 0.695(9) 1 d D U P A 1
O13 O 0.7487(10) 0.3056(10) 1.0876(4) 0.070(3) Uani 0.695(9) 1 d D U P A 1
O10' O 0.896(3) 0.402(3) 1.002(2) 0.087(8) Uani 0.305(9) 1 d D U P A 2
O11' O 0.890(2) 0.1662(13) 1.0205(17) 0.108(7) Uani 0.305(9) 1 d D U P A 2
O12' O 0.797(3) 0.329(3) 0.8918(7) 0.119(7) Uani 0.305(9) 1 d D U P A 2
O13' O 0.6615(16) 0.358(2) 1.0397(17) 0.115(7) Uani 0.305(9) 1 d D U P A 2
O1W O 0.8421(4) 0.1181(5) 0.6015(3) 0.0396(11) Uani 1 1 d . . . . .
H1WA H 0.9304 0.0965 0.5716 0.059 Uiso 1 1 d R U . . .
H1WB H 0.8230 0.1995 0.6206 0.059 Uiso 1 1 d R U . . .
O2W O 0.8831(4) 0.1973(4) 0.3955(3) 0.0350(10) Uani 1 1 d . . . . .
H2WA H 0.9021 0.1610 0.3447 0.052 Uiso 1 1 d R U . . .
H2WB H 0.9589 0.1594 0.4279 0.052 Uiso 1 1 d R U . . .
O3W O 0.2503(6) 0.8947(6) 0.1964(4) 0.0792(17) Uani 1 1 d . . . . .
H3WA H 0.2233 0.9715 0.2218 0.119 Uiso 1 1 d R U . . .
H3WB H 0.1966 0.8993 0.1530 0.119 Uiso 1 1 d R U . . .
O4W O 1.0015(8) 0.1491(7) 0.2084(5) 0.122(3) Uani 1 1 d . . . . .
H4WB H 1.0668 0.1906 0.2124 0.147 Uiso 1 1 d R U . . .
H4WA H 0.9141 0.2026 0.1926 0.183 Uiso 1 1 d R U . . .
O5W O 0.8252(7) 0.6972(8) 0.8811(5) 0.124(3) Uani 1 1 d . . . . .
H5WB H 0.7669 0.6674 0.8560 0.148 Uiso 1 1 d R U . . .
H5WA H 0.8885 0.6241 0.9105 0.186 Uiso 1 1 d R U . . .

loop_
_atom_site_aniso_label
_atom_site_aniso_U_11
_atom_site_aniso_U_22
_atom_site_aniso_U_33
_atom_site_aniso_U_23
_atom_site_aniso_U_13
_atom_site_aniso_U_12
La1 0.01389(16) 0.01684(18) 0.0254(2) -0.00369(13) -0.00297(13) -0.00615(13)
Cu1 0.0232(4) 0.0187(4) 0.0247(4) -0.0046(3) -0.0004(3) -0.0081(3)
P1 0.0244(8) 0.0174(8) 0.0220(8) -0.0024(6) -0.0025(6) -0.0077(6)
P2 0.0139(7) 0.0175(7) 0.0271(8) -0.0048(6) -0.0025(6) -0.0054(6)
P3 0.0239(8) 0.0164(8) 0.0280(9) -0.0034(6) -0.0027(7) -0.0070(6)
C1 0.036(3) 0.030(3) 0.024(3) -0.009(3) 0.002(3) -0.013(3)
C2 0.038(4) 0.030(3) 0.021(3) -0.002(3) -0.001(3) -0.010(3)
C3 0.021(3) 0.030(3) 0.038(4) -0.007(3) 0.004(3) -0.012(3)
C4 0.024(3) 0.031(3) 0.038(4) -0.004(3) 0.000(3) -0.014(3)
C5 0.026(3) 0.031(3) 0.032(4) -0.011(3) -0.005(3) -0.001(3)
C6 0.031(3) 0.027(3) 0.031(4) -0.007(3) 0.000(3) -0.009(3)
C7 0.028(3) 0.022(3) 0.029(3) 0.000(3) -0.005(3) -0.008(3)
C8 0.023(3) 0.020(3) 0.032(4) -0.006(3) -0.007(3) -0.004(2)
C9 0.029(3) 0.027(3) 0.029(3) -0.007(3) -0.008(3) -0.011(3)
Cl1 0.0649(13) 0.0695(14) 0.0540(13) -0.0218(11) 0.0027(11) -0.0282(11)
N1 0.026(3) 0.023(3) 0.022(3) -0.004(2) 0.001(2) -0.010(2)
N2 0.022(2) 0.020(2) 0.024(3) -0.006(2) -0.003(2) -0.006(2)
N3 0.022(2) 0.022(3) 0.026(3) -0.008(2) -0.001(2) -0.008(2)
O1 0.026(2) 0.024(2) 0.031(2) -0.0048(18) -0.0025(18) -0.0125(17)
O2 0.030(2) 0.022(2) 0.032(2) -0.0017(18) -0.0042(19) -0.0029(17)
O3 0.023(2) 0.0157(19) 0.027(2) -0.0058(17) -0.0015(17) -0.0072(16)
O4 0.020(2) 0.026(2) 0.033(2) -0.0057(19) -0.0021(18) -0.0040(17)
O5 0.0185(19) 0.021(2) 0.041(3) -0.0087(18) 0.0006(18) -0.0110(16)
O6 0.0180(19) 0.025(2) 0.031(2) -0.0041(18) -0.0022(17) -0.0087(16)
O7 0.026(2) 0.021(2) 0.020(2) -0.0018(17) -0.0012(17) -0.0117(17)
O8 0.021(2) 0.021(2) 0.055(3) 0.000(2) -0.005(2) -0.0068(17)
O9 0.033(2) 0.016(2) 0.031(2) -0.0040(17) -0.0037(19) -0.0062(17)
O10 0.072(7) 0.124(9) 0.097(9) -0.034(7) 0.045(6) -0.053(7)
O11 0.193(10) 0.102(7) 0.102(9) -0.075(7) 0.013(8) -0.051(7)
O12 0.129(9) 0.175(11) 0.123(9) -0.020(8) -0.071(8) -0.003(8)
O13 0.079(6) 0.096(7) 0.053(5) -0.025(5) 0.012(4) -0.050(5)
O10' 0.066(13) 0.120(15) 0.104(17) -0.054(13) 0.020(13) -0.058(12)
O11' 0.138(13) 0.085(11) 0.088(13) -0.016(11) 0.004(12) -0.024(11)
O12' 0.139(13) 0.148(14) 0.083(12) -0.052(11) -0.046(11) -0.027(12)
O13' 0.099(12) 0.131(13) 0.110(13) -0.025(12) 0.017(12) -0.039(11)
O1W 0.021(2) 0.055(3) 0.049(3) -0.033(2) -0.002(2) -0.006(2)
O2W 0.026(2) 0.040(3) 0.039(3) 0.000(2) -0.006(2) -0.0129(19)
O3W 0.079(4) 0.091(4) 0.078(4) -0.025(4) -0.011(3) -0.033(3)
O4W 0.140(6) 0.092(5) 0.115(6) -0.030(5) -0.030(5) 0.006(5)
O5W 0.103(5) 0.167(8) 0.088(5) -0.028(5) -0.032(4) -0.008(5)

loop_
_atom_type_symbol
_atom_type_description
_atom_type_scat_dispersion_real
_atom_type_scat_dispersion_imag
_atom_type_scat_source
C C 0.0033 0.0016 'International Tables Vol C Tables 4.2.6.8 and 6.1.1.4'
H H 0.0000 0.0000 'International Tables Vol C Tables 4.2.6.8 and 6.1.1.4'
N N 0.0061 0.0033 'International Tables Vol C Tables 4.2.6.8 and 6.1.1.4'
O O 0.0106 0.0060 'International Tables Vol C Tables 4.2.6.8 and 6.1.1.4'
P P 0.1023 0.0942 'International Tables Vol C Tables 4.2.6.8 and 6.1.1.4'
Cl Cl 0.1484 0.1585 'International Tables Vol C Tables 4.2.6.8 and 6.1.1.4'
Cu Cu 0.3201 1.2651 'International Tables Vol C Tables 4.2.6.8 and 6.1.1.4'
La La -0.2871 2.4523 'International Tables Vol C Tables 4.2.6.8 and 6.1.1.4'

loop_
_geom_angle_atom_site_label_1
_geom_angle_atom_site_label_2
_geom_angle_atom_site_label_3
_geom_angle
_geom_angle_site_symmetry_1
_geom_angle_site_symmetry_3
O6 La1 O9 81.83(12) . 2_666
O6 La1 O1 78.52(12) . 2_656
O9 La1 O1 73.99(12) 2_666 2_656
O6 La1 O1W 137.87(12) . .
O9 La1 O1W 113.19(13) 2_666 .
O1 La1 O1W 142.47(12) 2_656 .
O6 La1 O2W 151.78(12) . .
O9 La1 O2W 78.96(12) 2_666 .
O1 La1 O2W 76.43(12) 2_656 .
O1W La1 O2W 69.52(13) . .
O6 La1 O3 67.84(11) . .
O9 La1 O3 123.42(11) 2_666 .
O1 La1 O3 137.52(11) 2_656 .
O1W La1 O3 71.40(12) . .
O2W La1 O3 140.37(12) . .
O6 La1 O5 119.80(11) . 2_656
O9 La1 O5 146.01(12) 2_666 2_656
O1 La1 O5 84.53(12) 2_656 2_656
O1W La1 O5 69.78(12) . 2_656
O2W La1 O5 70.46(11) . 2_656
O3 La1 O5 90.17(11) . 2_656
O6 La1 O7 83.66(11) . .
O9 La1 O7 68.17(11) 2_666 .
O1 La1 O7 139.99(11) 2_656 .
O1W La1 O7 68.09(11) . .
O2W La1 O7 107.75(12) . .
O3 La1 O7 62.15(10) . .
O5 La1 O7 135.06(11) 2_656 .
O6 La1 O6 66.62(12) . 2_656
O9 La1 O6 137.89(11) 2_666 2_656
O1 La1 O6 72.98(11) 2_656 2_656
O1W La1 O6 108.92(12) . 2_656
O2W La1 O6 117.06(11) . 2_656
O3 La1 O6 70.32(11) . 2_656
O5 La1 O6 53.18(10) 2_656 2_656
O7 La1 O6 130.73(10) . 2_656
O6 La1 P2 93.43(9) . 2_656
O9 La1 P2 154.12(9) 2_666 2_656
O1 La1 P2 80.13(9) 2_656 2_656
O1W La1 P2 87.35(10) . 2_656
O2W La1 P2 94.89(9) . 2_656
O3 La1 P2 76.87(8) . 2_656
O5 La1 P2 26.47(8) 2_656 2_656
O7 La1 P2 136.87(8) . 2_656
O6 La1 P2 26.96(7) 2_656 2_656
O7 Cu1 O3 87.53(14) . .
O7 Cu1 N3 89.88(16) . .
O3 Cu1 N3 161.47(16) . .
O7 Cu1 N1 167.87(16) . .
O3 Cu1 N1 91.46(16) . .
N3 Cu1 N1 87.25(18) . .
O7 Cu1 N2 107.47(15) . .
O3 Cu1 N2 115.61(15) . .
N3 Cu1 N2 82.64(16) . .
N1 Cu1 N2 83.85(16) . .
O1 P1 O3 113.3(2) . .
O1 P1 O2 113.4(2) . .
O3 P1 O2 111.0(2) . .
O1 P1 C7 113.0(2) . .
O3 P1 C7 102.8(2) . .
O2 P1 C7 102.3(2) . .
O6 P2 O5 106.7(2) . .
O6 P2 O4 112.3(2) . .
O5 P2 O4 112.4(2) . .
O6 P2 C8 112.8(2) . .
O5 P2 C8 111.2(2) . .
O4 P2 C8 101.6(2) . .
O6 P2 La1 56.84(14) . 2_656
O5 P2 La1 50.54(13) . 2_656
O4 P2 La1 122.34(16) . 2_656
C8 P2 La1 135.86(18) . 2_656
O9 P3 O7 116.8(2) . .
O9 P3 O8 112.3(2) . .
O7 P3 O8 106.5(2) . .
O9 P3 C9 111.8(2) . .
O7 P3 C9 103.0(2) . .
O8 P3 C9 105.5(3) . .
N3 C1 C2 110.5(5) . .
N3 C1 H1A 109.5 . .
C2 C1 H1A 109.5 . .
N3 C1 H1B 109.5 . .
C2 C1 H1B 109.5 . .
H1A C1 H1B 108.1 . .
N1 C2 C1 111.9(4) . .
N1 C2 H2A 109.2 . .
C1 C2 H2A 109.2 . .
N1 C2 H2B 109.2 . .
C1 C2 H2B 109.2 . .
H2A C2 H2B 107.9 . .
N1 C3 C4 113.7(4) . .
N1 C3 H3A 108.8 . .
C4 C3 H3A 108.8 . .
N1 C3 H3B 108.8 . .
C4 C3 H3B 108.8 . .
H3A C3 H3B 107.7 . .
N2 C4 C3 111.7(5) . .
N2 C4 H4A 109.3 . .
C3 C4 H4A 109.3 . .
N2 C4 H4B 109.3 . .
C3 C4 H4B 109.3 . .
H4A C4 H4B 107.9 . .
N2 C5 C6 111.8(5) . .
N2 C5 H5A 109.3 . .
C6 C5 H5A 109.3 . .
N2 C5 H5B 109.3 . .
C6 C5 H5B 109.3 . .
H5A C5 H5B 107.9 . .
C5 C6 N3 110.7(4) . .
C5 C6 H6A 109.5 . .
N3 C6 H6A 109.5 . .
C5 C6 H6B 109.5 . .
N3 C6 H6B 109.5 . .
H6A C6 H6B 108.1 . .
N1 C7 P1 109.7(4) . .
N1 C7 H7A 109.7 . .
P1 C7 H7A 109.7 . .
N1 C7 H7B 109.7 . .
P1 C7 H7B 109.7 . .
H7A C7 H7B 108.2 . .
N2 C8 P2 122.0(4) . .
N2 C8 H8A 106.8 . .
P2 C8 H8A 106.8 . .
N2 C8 H8B 106.8 . .
P2 C8 H8B 106.8 . .
H8A C8 H8B 106.7 . .
N3 C9 P3 109.2(4) . .
N3 C9 H9A 109.8 . .
P3 C9 H9A 109.8 . .
N3 C9 H9B 109.8 . .
P3 C9 H9B 109.8 . .
H9A C9 H9B 108.3 . .
O13' Cl1 O12' 112.7(11) . .
O11 Cl1 O10 112.3(7) . .
O11 Cl1 O12 112.3(7) . .
O10 Cl1 O12 108.1(8) . .
O11 Cl1 O13 109.8(6) . .
O10 Cl1 O13 109.6(6) . .
O12 Cl1 O13 104.4(6) . .
O13' Cl1 O10' 111.3(11) . .
O12' Cl1 O10' 107.1(12) . .
O13' Cl1 O11' 113.4(11) . .
O12' Cl1 O11' 106.3(10) . .
O10' Cl1 O11' 105.7(12) . .
C7 N1 C2 110.8(4) . .
C7 N1 C3 112.1(4) . .
C2 N1 C3 112.2(4) . .
C7 N1 Cu1 108.4(3) . .
C2 N1 Cu1 101.6(3) . .
C3 N1 Cu1 111.1(3) . .
C8 N2 C5 109.2(4) . .
C8 N2 C4 114.2(4) . .
C5 N2 C4 110.2(4) . .
C8 N2 Cu1 118.2(3) . .
C5 N2 Cu1 104.9(3) . .
C4 N2 Cu1 99.5(3) . .
C1 N3 C9 114.4(4) . .
C1 N3 C6 111.4(4) . .
C9 N3 C6 108.5(4) . .
C1 N3 Cu1 108.8(3) . .
C9 N3 Cu1 105.1(3) . .
C6 N3 Cu1 108.3(3) . .
P1 O1 La1 132.1(2) . 2_656
P1 O3 Cu1 111.2(2) . .
P1 O3 La1 138.9(2) . .
Cu1 O3 La1 102.56(13) . .
P2 O4 H4 109.5 . .
P2 O5 La1 102.99(17) . 2_656
P2 O6 La1 149.7(2) . .
P2 O6 La1 96.20(16) . 2_656
La1 O6 La1 113.38(12) . 2_656
P3 O7 Cu1 115.6(2) . .
P3 O7 La1 141.35(19) . .
Cu1 O7 La1 101.87(14) . .
P3 O8 H8 109.5 . .
P3 O9 La1 170.4(2) . 2_666
La1 O1W H1WA 109.3 . .
La1 O1W H1WB 109.2 . .
H1WA O1W H1WB 109.5 . .
La1 O2W H2WA 109.0 . .
La1 O2W H2WB 109.5 . .
H2WA O2W H2WB 109.5 . .
H3WA O3W H3WB 114.1 . .
H4WB O4W H4WA 118.4 . .
H5WB O5W H5WA 109.5 . .

loop_
_geom_bond_atom_site_label_1
_geom_bond_atom_site_label_2
_geom_bond_distance
_geom_bond_site_symmetry_2
La1 O6 2.449(3) .
La1 O9 2.461(3) 2_666
La1 O1 2.481(4) 2_656
La1 O1W 2.550(4) .
La1 O2W 2.590(4) .
La1 O3 2.615(3) .
La1 O5 2.637(3) 2_656
La1 O7 2.665(4) .
La1 O6 2.803(4) 2_656
La1 P2 3.3287(16) 2_656
Cu1 O7 1.952(3) .
Cu1 O3 1.989(3) .
Cu1 N3 2.013(4) .
Cu1 N1 2.016(4) .
Cu1 N2 2.299(4) .
P1 O1 1.497(4) .
P1 O3 1.548(4) .
P1 O2 1.553(4) .
P1 C7 1.805(6) .
P2 O6 1.518(3) .
P2 O5 1.523(4) .
P2 O4 1.528(4) .
P2 C8 1.813(6) .
P2 La1 3.3287(16) 2_656
P3 O9 1.489(4) .
P3 O7 1.534(4) .
P3 O8 1.564(4) .
P3 C9 1.817(6) .
C1 N3 1.494(7) .
C1 C2 1.524(7) .
C1 H1A 0.9700 .
C1 H1B 0.9700 .
C2 N1 1.492(7) .
C2 H2A 0.9700 .
C2 H2B 0.9700 .
C3 N1 1.502(6) .
C3 C4 1.509(8) .
C3 H3A 0.9700 .
C3 H3B 0.9700 .
C4 N2 1.486(7) .
C4 H4A 0.9700 .
C4 H4B 0.9700 .
C5 N2 1.477(7) .
C5 C6 1.508(8) .
C5 H5A 0.9700 .
C5 H5B 0.9700 .
C6 N3 1.515(7) .
C6 H6A 0.9700 .
C6 H6B 0.9700 .
C7 N1 1.490(7) .
C7 H7A 0.9700 .
C7 H7B 0.9700 .
C8 N2 1.466(7) .
C8 H8A 0.9700 .
C8 H8B 0.9700 .
C9 N3 1.495(6) .
C9 H9A 0.9700 .
C9 H9B 0.9700 .
Cl1 O13' 1.385(9) .
Cl1 O11 1.398(7) .
Cl1 O12' 1.416(9) .
Cl1 O10 1.417(7) .
Cl1 O12 1.422(7) .
Cl1 O13 1.424(6) .
Cl1 O10' 1.430(9) .
Cl1 O11' 1.432(9) .
O1 La1 2.481(4) 2_656
O4 H4 0.8200 .
O5 La1 2.637(3) 2_656
O6 La1 2.803(4) 2_656
O8 H8 0.8200 .
O9 La1 2.461(3) 2_666
O1W H1WA 0.8500 .
O1W H1WB 0.8500 .
O2W H2WA 0.8501 .
O2W H2WB 0.8500 .
O3W H3WA 0.8492 .
O3W H3WB 0.8500 .
O4W H4WB 0.8500 .
O4W H4WA 0.8501 .
O5W H5WB 0.8501 .
O5W H5WA 0.8500 .

loop_
_geom_hbond_atom_site_label_D
_geom_hbond_atom_site_label_H
_geom_hbond_atom_site_label_A
_geom_hbond_distance_DH
_geom_hbond_distance_HA
_geom_hbond_distance_DA
_geom_hbond_angle_DHA
_geom_hbond_site_symmetry_A
O5W H5WA O10' 0.85 2.47 3.12(3) 134 2_767
O5W H5WA O10' 0.85 2.29 2.99(3) 139 .
O5W H5WA O10 0.85 2.58 3.160(15) 127 2_767
O5W H5WA O10 0.85 2.41 3.118(16) 142 .
O5W H5WB O2 0.85 2.18 2.812(7) 131 1_565
O4W H4WA O13 0.85 2.20 2.973(12) 152 1_554
O4W H4WB O5W 0.85 1.94 2.590(10) 133 2_766
O3W H3WB O12' 0.85 2.43 2.93(2) 118 2_666
O3W H3WB O11 0.85 2.08 2.852(12) 151 2_666
O3W H3WA O4W 0.85 2.23 2.806(8) 125 1_465
O2W H2WB O5 0.85 2.08 2.914(5) 169 1_655
O2W H2WA O4W 0.85 2.06 2.836(8) 152 .
O1W H1WB O8 0.85 2.28 3.098(6) 162 .
O1W H1WA O5 0.85 1.93 2.747(5) 161 1_655
O8 H8 O4 0.82 1.88 2.606(5) 148 2_666
O4 H4 O2 0.82 1.67 2.486(5) 174 2_656
C9 H9A O12' 0.97 2.48 3.40(2) 158 .
C9 H9A O12 0.97 2.55 3.293(11) 134 .
C7 H7A O13' 0.97 2.58 3.50(2) 159 2_657
C7 H7A O13 0.97 2.48 3.419(9) 163 2_657
C6 H6B O2W 0.97 2.53 3.215(7) 128 2_666
C6 H6B O9 0.97 2.46 3.289(7) 143 .
C4 H4A O1 0.97 2.44 3.268(7) 143 .
C3 H3B O11' 0.97 2.43 3.340(19) 157 2_657
C3 H3A O10 0.97 2.59 3.549(14) 169 1_455

loop_
_geom_torsion_atom_site_label_1
_geom_torsion_atom_site_label_2
_geom_torsion_atom_site_label_3
_geom_torsion_atom_site_label_4
_geom_torsion
_geom_torsion_site_symmetry_1
_geom_torsion_site_symmetry_4
N3 C1 C2 N1 -40.8(6) . .
N1 C3 C4 N2 -48.4(6) . .
N2 C5 C6 N3 -50.9(6) . .
O1 P1 C7 N1 -78.6(4) . .
O3 P1 C7 N1 43.9(4) . .
O2 P1 C7 N1 159.2(3) . .
O6 P2 C8 N2 -45.1(5) . .
O5 P2 C8 N2 74.7(5) . .
O4 P2 C8 N2 -165.5(4) . .
La1 P2 C8 N2 20.1(6) 2_656 .
O9 P3 C9 N3 90.2(4) . .
O7 P3 C9 N3 -35.9(4) . .
O8 P3 C9 N3 -147.5(3) . .
P1 C7 N1 C2 -143.6(4) . .
P1 C7 N1 C3 90.1(5) . .
P1 C7 N1 Cu1 -33.0(4) . .
C1 C2 N1 C7 162.7(4) . .
C1 C2 N1 C3 -71.1(6) . .
C1 C2 N1 Cu1 47.7(5) . .
C4 C3 N1 C7 -100.8(5) . .
C4 C3 N1 C2 133.8(5) . .
C4 C3 N1 Cu1 20.8(6) . .
P2 C8 N2 C5 176.9(4) . .
P2 C8 N2 C4 -59.3(6) . .
P2 C8 N2 Cu1 57.3(5) . .
C6 C5 N2 C8 -100.5(5) . .
C6 C5 N2 C4 133.3(5) . .
C6 C5 N2 Cu1 27.1(5) . .
C3 C4 N2 C8 172.1(4) . .
C3 C4 N2 C5 -64.6(6) . .
C3 C4 N2 Cu1 45.2(5) . .
C2 C1 N3 C9 -106.0(5) . .
C2 C1 N3 C6 130.5(5) . .
C2 C1 N3 Cu1 11.2(5) . .
P3 C9 N3 C1 163.1(4) . .
P3 C9 N3 C6 -71.8(5) . .
P3 C9 N3 Cu1 43.8(4) . .
C5 C6 N3 C1 -71.6(6) . .
C5 C6 N3 C9 161.6(5) . .
C5 C6 N3 Cu1 48.1(5) . .
O3 P1 O1 La1 51.3(3) . 2_656
O2 P1 O1 La1 -76.4(3) . 2_656
C7 P1 O1 La1 167.8(3) . 2_656
O1 P1 O3 Cu1 89.2(2) . .
O2 P1 O3 Cu1 -141.9(2) . .
C7 P1 O3 Cu1 -33.2(3) . .
O1 P1 O3 La1 -54.0(3) . .
O2 P1 O3 La1 75.0(3) . .
C7 P1 O3 La1 -176.3(3) . .
O6 P2 O5 La1 -9.3(2) . 2_656
O4 P2 O5 La1 114.21(19) . 2_656
C8 P2 O5 La1 -132.7(2) . 2_656
O5 P2 O6 La1 176.7(4) . .
O4 P2 O6 La1 53.1(5) . .
C8 P2 O6 La1 -61.0(5) . .
La1 P2 O6 La1 168.1(5) 2_656 .
O5 P2 O6 La1 8.6(2) . 2_656
O4 P2 O6 La1 -115.0(2) . 2_656
C8 P2 O6 La1 130.9(2) . 2_656
O9 P3 O7 Cu1 -113.0(2) . .
O8 P3 O7 Cu1 120.6(2) . .
C9 P3 O7 Cu1 9.8(3) . .
O9 P3 O7 La1 82.0(4) . .
O8 P3 O7 La1 -44.4(4) . .
C9 P3 O7 La1 -155.2(3) . .
